data_1529397
loop_
_publ_author_name
'Lan, Ping'
'White, Lauren E.'
'Taher, Ehab S.'
'Guest, Prudence E.'
'Banwell, Martin G.'
'Willis, Anthony C.'

_publ_section_title
;
 Chemoenzymatic Synthesis of (+)-Asperpentyn and the Enantiomer of the
 Structure Assigned to Aspergillusol A.
;
_journal_issue 8
_journal_name_full 'Journal of natural products'
_journal_page_first 1963
_journal_page_last 1968
_journal_paper_doi 10.1021/acs.jnatprod.5b00304
_journal_volume 78
_journal_year 2015
_chemical_absolute_configuration ad
_chemical_formula_moiety 'C11 H14 Cl I O4'
_chemical_formula_sum 'C11 H14 Cl I O4'
_chemical_formula_weight 372.59
_space_group_IT_number 19
_symmetry_cell_setting orthorhombic
_symmetry_space_group_name_Hall 'P 2ac 2ab'
_symmetry_space_group_name_H-M 'P 21 21 21'
_atom_sites_solution_hydrogens geom
_atom_sites_solution_primary direct
_audit_creation_date 14-06-23
_audit_creation_method CRYSTALS_ver_14.40
_audit_update_record
;
2014-06-20 - Report on C11 H14 Cl I O4
            by Anthony C. Willis
            for  Ehab Taher and Martin Banwell


2014-06-23 - fix H atoms
2014-06-23 - passes checkcif tests

;
_cell_angle_alpha 90
_cell_angle_beta 90
_cell_angle_gamma 90
_cell_formula_units_Z 4
_cell_length_a 5.5023(1)
_cell_length_b 8.0050(2)
_cell_length_c 31.0282(8)
_cell_measurement_reflns_used 6337
_cell_measurement_temperature 150
_cell_measurement_theta_max 24
_cell_measurement_theta_min 3
_cell_volume 1366.67(5)
_computing_cell_refinement 'CrysAlisPro (Agilent Technologies, 2013)'
_computing_data_collection
;
CrysAlisPro, Agilent Technologies,
Version 1.171.37.21t (release 24-10-2013 CrysAlis171 .NET)
(compiled Oct 24 2013,16:12:21)
;
_computing_data_reduction 'CrysAlisPro (Agilent Technologies, 2013)'
_computing_molecular_graphics 'PLATON (Spek, 2008)'
_computing_publication_material 'CRYSTALS (Betteridge et al., 2003)'
_computing_structure_refinement 'CRYSTALS (Betteridge et al., 2003)'
_computing_structure_solution 'SIR92 (Altomare et al., 1994)'
_diffrn_ambient_temperature 150
_diffrn_measured_fraction_theta_full 0.999
_diffrn_measured_fraction_theta_max 0.958
_diffrn_measurement_device Area
_diffrn_measurement_device_type 'New Xcalibur, Atlas'
_diffrn_measurement_method \w
_diffrn_radiation_monochromator graphite
_diffrn_radiation_source 'Enhance (Mo) X-ray Source'
_diffrn_radiation_type 'Mo K\a'
_diffrn_radiation_wavelength 0.71073
_diffrn_reflns_av_R_equivalents 0.075
_diffrn_reflns_limit_h_max 7
_diffrn_reflns_limit_h_min -7
_diffrn_reflns_limit_k_max 11
_diffrn_reflns_limit_k_min -11
_diffrn_reflns_limit_l_max 43
_diffrn_reflns_limit_l_min -42
_diffrn_reflns_number 29982
_diffrn_reflns_theta_full 27.838
_diffrn_reflns_theta_max 29.782
_diffrn_reflns_theta_min 2.626
_diffrn_standards_number 0
_exptl_absorpt_coefficient_mu 2.539
_exptl_absorpt_correction_T_max 0.881
_exptl_absorpt_correction_T_min 0.659
_exptl_absorpt_correction_type analytical
_exptl_absorpt_process_details
;
CrysAlisPro, Agilent Technologies,
Version 1.171.37.33d (release 23-04-2014 CrysAlis171 .NET)
(compiled Apr 23 2014,17:37:27)
Analytical numeric absorption correction using a multifaceted crystal
model based on expressions derived by R.C. Clark & J.S. Reid.
(Clark, R. C. & Reid, J. S. (1995). Acta Cryst. A51, 887-897)
;
_exptl_crystal_colour colourless
_exptl_crystal_density_diffrn 1.811
_exptl_crystal_density_method 'not measured'
_exptl_crystal_description block
_exptl_crystal_F_000 728
_exptl_crystal_size_max 0.245
_exptl_crystal_size_mid 0.079
_exptl_crystal_size_min 0.053
_refine_diff_density_max 1.94
_refine_diff_density_min -1.95
_refine_ls_abs_structure_details 'Flack (1983), 1411 Friedel-pairs'
_refine_ls_abs_structure_Flack -0.01(3)
_refine_ls_extinction_method None
_refine_ls_goodness_of_fit_ref 1.1092
_refine_ls_hydrogen_treatment constr
_refine_ls_matrix_type full
_refine_ls_number_parameters 155
_refine_ls_number_reflns 3608
_refine_ls_number_restraints 0
_refine_ls_R_factor_all 0.0736
_refine_ls_R_factor_gt 0.0495
_refine_ls_shift/su_max 0.0014878
_refine_ls_shift/su_mean 0.0000441
_refine_ls_structure_factor_coef Fsqd
_refine_ls_weighting_details
;
 Method= Modified Sheldrick 
 w=1/[\s^2^(F^2^) + ( 0.01P)^2^ + 1.84P] 
 ,where P=(max(Fo^2^,0) + 2Fc^2^)/3 
;
_refine_ls_weighting_scheme calc
_refine_ls_wR_factor_all 0.0600
_refine_ls_wR_factor_gt 0.0521
_refine_ls_wR_factor_ref 0.0600
_reflns_limit_h_max 7
_reflns_limit_h_min -7
_reflns_limit_k_max 11
_reflns_limit_k_min 0
_reflns_limit_l_max 43
_reflns_limit_l_min 0
_reflns_number_gt 2925
_reflns_number_total 3608
_reflns_threshold_expression I>2.0\s(I)
_oxford_diffrn_Wilson_B_factor 2.22
_oxford_diffrn_Wilson_scale 0.59
_oxford_refine_ls_r_factor_ref 0.0736
_oxford_refine_ls_scale 1.418(3)
_oxford_reflns_number_all 3608
_oxford_reflns_threshold_expression_ref I>-10.0\s(I)
_oxford_structure_analysis_title 'Z:\ban1425X\Tony_ban1425X_data\b At 12: 8 on'
_cod_data_source_file np5b00304_si_002.cif
_cod_data_source_block ban1425X
_cod_depositor_comments 'Adding full bibliography for 1529395--1529397.cif.'
_cod_original_cell_volume 1366.67(6)
_cod_original_sg_symbol_Hall 'P 2ac 2ab '
_cod_original_sg_symbol_H-M 'P 21 21 21 '
_cod_database_code 1529397

loop_
_symmetry_equiv_pos_as_xyz
x,y,z
x+1/2,-y+1/2,-z
-x,y+1/2,-z+1/2
-x+1/2,-y,z+1/2

loop_
_atom_site_label
_atom_site_type_symbol
_atom_site_fract_x
_atom_site_fract_y
_atom_site_fract_z
_atom_site_U_iso_or_equiv
_atom_site_occupancy
_atom_site_adp_type
_atom_site_refinement_flags_posn
I1 I 0.92803(6) 0.26889(4) 0.551093(11) 0.0353 1.0000 Uani .
Cl1 Cl 0.4692(3) 0.87653(16) 0.54198(5) 0.0450 1.0000 Uani .
O1 O 0.7850(5) 0.4435(4) 0.64974(10) 0.0222 1.0000 Uani .
O2 O 0.4351(6) 0.5374(4) 0.68180(9) 0.0229 1.0000 Uani .
O3 O 0.2259(5) 0.8030(4) 0.63030(10) 0.0244 1.0000 Uani .
O4 O 0.4957(6) 0.9841(4) 0.65787(15) 0.0466 1.0000 Uani .
C1 C 0.5875(9) 0.4054(5) 0.62123(14) 0.0210 1.0000 Uani .
C2 C 0.3936(9) 0.5254(5) 0.63683(14) 0.0201 1.0000 Uani .
C3 C 0.4174(8) 0.6957(5) 0.61518(13) 0.0212 1.0000 Uani .
C4 C 0.3975(9) 0.6787(5) 0.56656(14) 0.0272 1.0000 Uani .
C5 C 0.5707(9) 0.5501(5) 0.55027(16) 0.0269 1.0000 Uani .
C6 C 0.6619(8) 0.4338(6) 0.57543(15) 0.0233 1.0000 Uani .
C7 C 0.6812(8) 0.4865(6) 0.69076(15) 0.0213 1.0000 Uani .
C8 C 0.6718(8) 0.3356(6) 0.72038(15) 0.0283 1.0000 Uani .
C9 C 0.8233(8) 0.6303(6) 0.70878(16) 0.0283 1.0000 Uani .
C10 C 0.2904(9) 0.9451(6) 0.65109(18) 0.0266 1.0000 Uani .
C11 C 0.0723(10) 1.0437(5) 0.66441(16) 0.0336 1.0000 Uani .
H11 H 0.5385 0.2894 0.6252 0.0248 1.0000 Uiso R
H21 H 0.2326 0.4797 0.6320 0.0236 1.0000 Uiso R
H31 H 0.5746 0.7445 0.6226 0.0246 1.0000 Uiso R
H41 H 0.2304 0.6501 0.5587 0.0327 1.0000 Uiso R
H51 H 0.6133 0.5522 0.5213 0.0319 1.0000 Uiso R
H81 H 0.5835 0.3635 0.7460 0.0420 1.0000 Uiso R
H82 H 0.8349 0.3035 0.7284 0.0420 1.0000 Uiso R
H83 H 0.5968 0.2408 0.7065 0.0419 1.0000 Uiso R
H91 H 0.7607 0.6602 0.7366 0.0420 1.0000 Uiso R
H92 H 0.9921 0.6011 0.7115 0.0418 1.0000 Uiso R
H93 H 0.8117 0.7251 0.6901 0.0418 1.0000 Uiso R
H111 H 0.1070 1.1586 0.6637 0.0499 1.0000 Uiso R
H112 H 0.0328 1.0129 0.6935 0.0503 1.0000 Uiso R
H113 H -0.0639 1.0188 0.6466 0.0500 1.0000 Uiso R

loop_
_atom_site_aniso_label
_atom_site_aniso_U_11
_atom_site_aniso_U_22
_atom_site_aniso_U_33
_atom_site_aniso_U_23
_atom_site_aniso_U_13
_atom_site_aniso_U_12
I1 0.03074(14) 0.04133(18) 0.03380(16) -0.01361(17) 0.00775(16) -0.00133(18)
Cl1 0.0599(10) 0.0337(7) 0.0412(9) 0.0153(6) -0.0072(8) -0.0043(7)
O1 0.0159(16) 0.0290(19) 0.0216(18) -0.0037(15) 0.0005(14) -0.0004(14)
O2 0.0146(15) 0.0316(18) 0.0225(17) -0.0009(14) 0.0017(17) 0.0052(18)
O3 0.0156(15) 0.0199(19) 0.038(2) -0.0024(15) -0.0048(14) 0.0014(14)
O4 0.022(2) 0.033(2) 0.084(3) -0.024(2) -0.0052(19) -0.0024(15)
C1 0.018(2) 0.021(2) 0.024(2) -0.0013(18) 0.000(2) -0.008(2)
C2 0.013(2) 0.028(3) 0.019(3) 0.0000(19) 0.004(2) -0.005(2)
C3 0.0136(19) 0.022(2) 0.028(2) -0.0037(18) -0.001(2) -0.002(2)
C4 0.031(3) 0.021(2) 0.029(3) 0.0068(19) -0.006(2) -0.009(2)
C5 0.032(2) 0.031(2) 0.017(2) -0.001(2) -0.002(3) -0.009(3)
C6 0.019(2) 0.025(3) 0.026(3) -0.009(2) 0.006(2) -0.003(2)
C7 0.015(2) 0.027(3) 0.022(3) -0.003(2) 0.005(2) 0.003(2)
C8 0.030(3) 0.026(3) 0.030(3) 0.004(2) 0.002(2) 0.002(2)
C9 0.020(2) 0.033(3) 0.032(3) -0.003(2) 0.000(2) -0.002(2)
C10 0.023(3) 0.020(3) 0.036(3) 0.005(2) -0.003(2) 0.003(2)
C11 0.026(3) 0.023(3) 0.051(3) 0.000(2) 0.002(3) 0.001(3)

loop_
_atom_type_symbol
_atom_type_scat_dispersion_real
_atom_type_scat_dispersion_imag
_atom_type_scat_Cromer_Mann_a1
_atom_type_scat_Cromer_Mann_b1
_atom_type_scat_Cromer_Mann_a2
_atom_type_scat_Cromer_Mann_b2
_atom_type_scat_Cromer_Mann_a3
_atom_type_scat_Cromer_Mann_b3
_atom_type_scat_Cromer_Mann_a4
_atom_type_scat_Cromer_Mann_b4
_atom_type_scat_Cromer_Mann_c
_atom_type_scat_source
C 0.0033 0.0016 2.3100 20.8439 1.0200 10.2075 1.5886 0.5687 0.8650 51.6512 0.2156 'International Tables Vol C 4.2.6.8 and 6.1.1.4'
H 0.0000 0.0000 0.4930 10.5109 0.3229 26.1257 0.1402 3.1424 0.0408 57.7998 0.0030 'International Tables Vol C 4.2.6.8 and 6.1.1.4'
Cl 0.1484 0.1585 11.4604 0.0104 7.1964 1.1662 6.2556 18.5194 1.6455 47.7784 -9.5574 'International Tables Vol C 4.2.6.8 and 6.1.1.4'
I -0.4742 1.8119 20.1472 4.3470 18.9949 0.3814 7.5138 27.7660 2.2735 66.8776 4.0712 'International Tables Vol C 4.2.6.8 and 6.1.1.4'
O 0.0106 0.0060 3.0485 13.2771 2.2868 5.7011 1.5463 0.3239 0.8670 32.9089 0.2508 'International Tables Vol C 4.2.6.8 and 6.1.1.4'

loop_
_exptl_crystal_face_index_h
_exptl_crystal_face_index_k
_exptl_crystal_face_index_l
_exptl_crystal_face_perp_dist
_exptl_oxdiff_crystal_face_indexfrac_h
_exptl_oxdiff_crystal_face_indexfrac_k
_exptl_oxdiff_crystal_face_indexfrac_l
_exptl_oxdiff_crystal_face_x
_exptl_oxdiff_crystal_face_y
_exptl_oxdiff_crystal_face_z
0 0 -44 0.0264 -0.0042 0.0046 -43.9911 0.1892 0.9877 0.0045
0 0 44 0.0264 0.0042 -0.0046 43.9911 -0.1892 -0.9877 -0.0045
0 -11 -3 0.0394 -0.0020 -11.0034 -2.9959 0.9536 -0.1141 0.1822
0 11 3 0.0394 0.0020 11.0034 2.9959 -0.9536 0.1141 -0.1822
8 1 0 0.1187 7.9996 1.0007 -0.0027 -0.2754 0.0475 0.9964
-8 -1 0 0.1187 -7.9996 -1.0007 0.0027 0.2754 -0.0475 -0.9964
0 -8 -31 0.0376 -0.0042 -7.9994 -30.9912 0.8175 0.5639 0.1355
0 10 -19 0.0339 -0.0002 10.0053 -18.9993 -0.7735 0.5914 -0.1634

loop_
_geom_angle_atom_site_label_1
_geom_angle_atom_site_label_2
_geom_angle_atom_site_label_3
_geom_angle
_geom_angle_publ_flag
C1 O1 C7 107.2(3) yes
C2 O2 C7 108.8(3) yes
C3 O3 C10 117.7(3) yes
O1 C1 C2 101.6(3) yes
O1 C1 C6 110.3(4) yes
C2 C1 C6 113.6(4) yes
O1 C1 H11 109.5 no
C2 C1 H11 111.6 no
C6 C1 H11 109.9 no
C1 C2 O2 104.1(4) yes
C1 C2 C3 111.4(4) yes
O2 C2 C3 111.1(3) yes
C1 C2 H21 110.8 no
O2 C2 H21 108.9 no
C3 C2 H21 110.3 no
C2 C3 O3 109.1(3) yes
C2 C3 C4 110.5(3) yes
O3 C3 C4 109.0(4) yes
C2 C3 H31 109.2 no
O3 C3 H31 109.5 no
C4 C3 H31 109.5 no
C3 C4 Cl1 109.0(3) yes
C3 C4 C5 110.7(4) yes
Cl1 C4 C5 108.9(3) yes
C3 C4 H41 109.6 no
Cl1 C4 H41 107.8 no
C5 C4 H41 110.8 no
C4 C5 C6 122.1(4) yes
C4 C5 H51 118.5 no
C6 C5 H51 119.4 no
C1 C6 I1 115.8(3) yes
C1 C6 C5 124.5(4) yes
I1 C6 C5 119.7(4) yes
O2 C7 O1 105.7(3) yes
O2 C7 C8 108.0(4) yes
O1 C7 C8 111.1(4) yes
O2 C7 C9 110.2(4) yes
O1 C7 C9 107.9(4) yes
C8 C7 C9 113.8(4) yes
C7 C8 H81 109.5 no
C7 C8 H82 109.6 no
H81 C8 H82 108.5 no
C7 C8 H83 111.8 no
H81 C8 H83 109.6 no
H82 C8 H83 107.6 no
C7 C9 H91 109.9 no
C7 C9 H92 110.4 no
H91 C9 H92 109.2 no
C7 C9 H93 110.4 no
H91 C9 H93 108.9 no
H92 C9 H93 108.0 no
O3 C10 O4 123.5(5) yes
O3 C10 C11 111.4(4) yes
O4 C10 C11 125.1(5) yes
C10 C11 H111 110.3 no
C10 C11 H112 107.8 no
H111 C11 H112 108.6 no
C10 C11 H113 111.2 no
H111 C11 H113 110.5 no
H112 C11 H113 108.3 no

loop_
_geom_bond_atom_site_label_1
_geom_bond_atom_site_label_2
_geom_bond_distance
_geom_bond_publ_flag
I1 C6 2.111(5) yes
Cl1 C4 1.802(4) yes
O1 C1 1.434(5) yes
O1 C7 1.437(5) yes
O2 C2 1.417(5) yes
O2 C7 1.441(5) yes
O3 C3 1.438(5) yes
O3 C10 1.356(6) yes
O4 C10 1.191(5) yes
C1 C2 1.515(6) yes
C1 C6 1.496(6) yes
C1 H11 0.975 no
C2 C3 1.525(6) yes
C2 H21 0.970 no
C3 C4 1.519(6) yes
C3 H31 0.976 no
C4 C5 1.491(6) yes
C4 H41 0.978 no
C5 C6 1.315(6) yes
C5 H51 0.928 no
C7 C8 1.518(6) yes
C7 C9 1.500(6) yes
C8 H81 0.959 no
C8 H82 0.966 no
C8 H83 0.965 no
C9 H91 0.959 no
C9 H92 0.961 no
C9 H93 0.957 no
C10 C11 1.494(7) yes
C11 H111 0.940 no
C11 H112 0.960 no
C11 H113 0.952 no

loop_
_geom_contact_atom_site_label_1
_geom_contact_atom_site_label_2
_geom_contact_distance
_geom_contact_site_symmetry_2
_geom_contact_publ_flag
I1 O1 3.456(3) . no
Cl1 O3 3.106(3) . no
Cl1 C10 3.568(6) . no
O1 I1 3.456(3) . no
O1 O2 2.294(4) . no
O2 O3 2.898(4) . no
O2 O1 2.294(4) . no
O3 O2 2.898(4) . no
O3 Cl1 3.106(3) . no
O4 C11 3.215(6) 1_655 no
C10 Cl1 3.568(6) . no
C11 O4 3.215(6) 1_455 no

loop_
_geom_torsion_atom_site_label_1
_geom_torsion_atom_site_label_2
_geom_torsion_atom_site_label_3
_geom_torsion_atom_site_label_4
_geom_torsion
_geom_torsion_publ_flag
C7 O1 C1 C2 34.1(4) no
C7 O1 C1 C6 154.9(4) no
C1 O1 C7 O2 -22.3(4) no
C1 O1 C7 C8 94.6(4) no
C1 O1 C7 C9 -140.1(4) no
C7 O2 C2 C1 20.9(4) no
C7 O2 C2 C3 -99.2(4) no
C2 O2 C7 O1 -0.1(4) no
C2 O2 C7 C8 -119.0(4) no
C2 O2 C7 C9 116.2(4) no
C10 O3 C3 C2 119.4(4) no
C10 O3 C3 C4 -119.8(4) no
C3 O3 C10 O4 -1.0(7) no
C3 O3 C10 C11 179.5(4) no
O1 C1 C2 O2 -33.4(4) no
O1 C1 C2 C3 86.4(4) no
C6 C1 C2 O2 -151.8(4) no
C6 C1 C2 C3 -32.0(5) no
O1 C1 C6 I1 67.6(4) no
O1 C1 C6 C5 -113.5(5) no
C2 C1 C6 I1 -179.1(3) no
C2 C1 C6 C5 -0.2(7) no
O2 C2 C3 O3 -65.8(5) no
O2 C2 C3 C4 174.4(4) no
C1 C2 C3 O3 178.6(3) no
C1 C2 C3 C4 58.8(5) no
O3 C3 C4 Cl1 68.2(4) no
O3 C3 C4 C5 -172.1(3) no
C2 C3 C4 Cl1 -171.9(3) no
C2 C3 C4 C5 -52.2(5) no
Cl1 C4 C5 C6 140.5(4) no
C3 C4 C5 C6 20.7(6) no
C4 C5 C6 I1 -174.9(3) no
C4 C5 C6 C1 6.2(7) no
